data_1564089
loop_
_publ_author_name
'Han, Jing'
'Ye, Na'
'Zhang, Xu'
'Yu, Zhong'
'Wang, Jun'
'Zhang, Yongdi'
'Wan, Yi'

_publ_section_title
;
 Ligand-controlled self-assembly of Ag(I) complexes with cyano-containing
 ligands and their tunable antimicrobial activities
;
_journal_name_full 'Inorganica Chimica Acta'
_journal_page_first 119873
_journal_paper_doi 10.1016/j.ica.2020.119873
_journal_volume 512
_journal_year 2020
_chemical_formula_sum 'C22 H10 F8 N2 O2'
_chemical_formula_weight 486.32
_space_group_crystal_system monoclinic
_space_group_IT_number 15
_space_group_name_Hall '-C 2yc'
_space_group_name_H-M_alt 'C 1 2/c 1'
_atom_sites_solution_hydrogens geom
_cell_angle_alpha 90
_cell_angle_beta 101.726(4)
_cell_angle_gamma 90
_cell_formula_units_Z 4
_cell_length_a 17.144(4)
_cell_length_b 6.2142(15)
_cell_length_c 19.301(5)
_cell_measurement_reflns_used 1850
_cell_measurement_temperature 296(2)
_cell_measurement_theta_max 26.40
_cell_measurement_theta_min 2.43
_cell_volume 2013.3(9)
_computing_structure_refinement 'SHELXL-2018/3 (Sheldrick, 2018)'
_diffrn_ambient_temperature 296(2)
_diffrn_measured_fraction_theta_full 0.999
_diffrn_measured_fraction_theta_max 0.999
_diffrn_measurement_device_type 'Bruker APEX-II CCD'
_diffrn_measurement_method '\f and \w scans'
_diffrn_radiation_type MoK\a
_diffrn_radiation_wavelength 0.71073
_diffrn_reflns_av_R_equivalents 0.0265
_diffrn_reflns_av_unetI/netI 0.0286
_diffrn_reflns_Laue_measured_fraction_full 0.999
_diffrn_reflns_Laue_measured_fraction_max 0.999
_diffrn_reflns_limit_h_max 20
_diffrn_reflns_limit_h_min -20
_diffrn_reflns_limit_k_max 7
_diffrn_reflns_limit_k_min -7
_diffrn_reflns_limit_l_max 10
_diffrn_reflns_limit_l_min -23
_diffrn_reflns_number 4784
_diffrn_reflns_point_group_measured_fraction_full 0.999
_diffrn_reflns_point_group_measured_fraction_max 0.999
_diffrn_reflns_theta_full 25.098
_diffrn_reflns_theta_max 25.098
_diffrn_reflns_theta_min 2.155
_exptl_absorpt_coefficient_mu 0.154
_exptl_crystal_colour colourless
_exptl_crystal_density_diffrn 1.604
_exptl_crystal_description block
_exptl_crystal_F_000 976
_exptl_crystal_size_max 0.367
_exptl_crystal_size_mid 0.312
_exptl_crystal_size_min 0.265
_refine_diff_density_max 0.183
_refine_diff_density_min -0.134
_refine_diff_density_rms 0.037
_refine_ls_extinction_coef 0.0299(19)
_refine_ls_extinction_expression Fc^*^=kFc[1+0.001xFc^2^\l^3^/sin(2\q)]^-1/4^
_refine_ls_extinction_method 'SHELXL-2018/3 (Sheldrick 2018)'
_refine_ls_goodness_of_fit_ref 1.322
_refine_ls_hydrogen_treatment constr
_refine_ls_matrix_type full
_refine_ls_number_parameters 156
_refine_ls_number_reflns 1794
_refine_ls_number_restraints 0
_refine_ls_restrained_S_all 1.322
_refine_ls_R_factor_all 0.0463
_refine_ls_R_factor_gt 0.0360
_refine_ls_shift/su_max 0.001
_refine_ls_shift/su_mean 0.000
_refine_ls_structure_factor_coef Fsqd
_refine_ls_weighting_details 'w=1/[\s^2^(Fo^2^)+(0.0458P)^2^] where P=(Fo^2^+2Fc^2^)/3'
_refine_ls_weighting_scheme calc
_refine_ls_wR_factor_gt 0.0956
_refine_ls_wR_factor_ref 0.1033
_reflns_Friedel_coverage 0.000
_reflns_Friedel_fraction_full .
_reflns_Friedel_fraction_max .
_reflns_number_gt 1446
_reflns_number_total 1794
_reflns_threshold_expression 'I > 2\s(I)'
_cod_data_source_file 5.cif
_cod_data_source_block xb8652_0m
_cod_original_cell_volume 2013.4(8)
_cod_original_sg_symbol_H-M 'C 2/c'
_cod_database_code 1564089
_shelx_space_group_comment
;
The symmetry employed for this shelxl refinement is uniquely defined
by the following loop, which should always be used as a source of
symmetry information in preference to the above space-group names.
They are only intended as comments.
;
_shelx_estimated_absorpt_t_min 0.946
_shelx_estimated_absorpt_t_max 0.960

loop_
_space_group_symop_operation_xyz
'x, y, z'
'-x, y, -z+1/2'
'x+1/2, y+1/2, z'
'-x+1/2, y+1/2, -z+1/2'
'-x, -y, -z'
'x, -y, z-1/2'
'-x+1/2, -y+1/2, -z'
'x+1/2, -y+1/2, z-1/2'

loop_
_atom_site_label
_atom_site_type_symbol
_atom_site_fract_x
_atom_site_fract_y
_atom_site_fract_z
_atom_site_U_iso_or_equiv
_atom_site_adp_type
_atom_site_occupancy
_atom_site_site_symmetry_order
_atom_site_calc_flag
_atom_site_refinement_flags_posn
_atom_site_refinement_flags_adp
_atom_site_refinement_flags_occupancy
_atom_site_disorder_assembly
_atom_site_disorder_group
F1 F 0.79559(6) 0.72138(18) 0.28267(6) 0.0763(4) Uani 1 1 d . . . . .
F2 F 0.91683(6) 0.71901(15) 0.21552(5) 0.0641(3) Uani 1 1 d . . . . .
F3 F 0.88285(6) 0.06744(16) 0.39134(5) 0.0757(4) Uani 1 1 d . . . . .
F4 F 1.00622(7) 0.06803(15) 0.32699(6) 0.0736(4) Uani 1 1 d . . . . .
C11 C 0.67778(12) -0.0922(4) 0.42074(12) 0.0811(7) Uani 1 1 d . . . . .
O1 O 0.77557(7) 0.3869(2) 0.37278(7) 0.0684(4) Uani 1 1 d . . . . .
H1 H 0.754342 0.505493 0.371211 0.103 Uiso 1 1 calc R U . . .
C1 C 0.84768(9) 0.5579(2) 0.29330(8) 0.0495(4) Uani 1 1 d . . . . .
C2 C 0.91036(9) 0.5560(2) 0.25956(8) 0.0458(4) Uani 1 1 d . . . . .
C3 C 0.96593(9) 0.3927(2) 0.26837(7) 0.0445(4) Uani 1 1 d . . . . .
C4 C 0.95379(10) 0.2304(2) 0.31363(8) 0.0504(4) Uani 1 1 d . . . . .
C5 C 0.89092(10) 0.2298(2) 0.34723(8) 0.0514(4) Uani 1 1 d . . . . .
C6 C 0.83651(9) 0.3942(3) 0.33814(8) 0.0501(4) Uani 1 1 d . . . . .
C7 C 0.56079(10) -0.1455(3) 0.51132(9) 0.0603(5) Uani 1 1 d . . . . .
H7 H 0.601875 -0.245873 0.518987 0.072 Uiso 1 1 calc R U . . .
C8 C 0.56919(9) 0.0414(3) 0.47544(8) 0.0509(4) Uani 1 1 d . . . . .
C9 C 0.50738(11) 0.1857(3) 0.46405(9) 0.0597(5) Uani 1 1 d . . . . .
H9 H 0.511746 0.312241 0.439371 0.072 Uiso 1 1 calc R U . . .
C10 C 0.64548(10) 0.0926(3) 0.45104(10) 0.0685(5) Uani 1 1 d . . . . .
H10A H 0.635317 0.206559 0.416026 0.082 Uiso 1 1 calc R U . . .
H10B H 0.684672 0.144940 0.490977 0.082 Uiso 1 1 calc R U . . .
N1 N 0.70064(14) -0.2408(4) 0.39809(13) 0.1187(9) Uani 1 1 d . . . . .

loop_
_atom_site_aniso_label
_atom_site_aniso_U_11
_atom_site_aniso_U_22
_atom_site_aniso_U_33
_atom_site_aniso_U_23
_atom_site_aniso_U_13
_atom_site_aniso_U_12
F1 0.0670(7) 0.0885(8) 0.0791(8) 0.0233(6) 0.0282(6) 0.0329(6)
F2 0.0705(7) 0.0622(6) 0.0645(7) 0.0243(5) 0.0250(5) 0.0072(5)
F3 0.0973(8) 0.0635(7) 0.0766(7) 0.0231(5) 0.0417(6) -0.0014(5)
F4 0.0915(8) 0.0548(6) 0.0846(8) 0.0187(5) 0.0416(6) 0.0251(5)
C11 0.0585(12) 0.1188(19) 0.0749(13) 0.0159(13) 0.0346(10) 0.0143(12)
O1 0.0595(8) 0.0895(9) 0.0644(8) 0.0089(7) 0.0316(6) 0.0003(7)
C1 0.0459(9) 0.0567(10) 0.0468(9) 0.0042(7) 0.0112(7) 0.0083(7)
C2 0.0514(9) 0.0469(9) 0.0403(8) 0.0067(6) 0.0122(7) -0.0020(7)
C3 0.0506(9) 0.0456(9) 0.0401(8) -0.0016(6) 0.0158(6) -0.0022(7)
C4 0.0617(10) 0.0434(8) 0.0496(9) 0.0026(7) 0.0197(7) 0.0061(7)
C5 0.0635(10) 0.0484(9) 0.0467(9) 0.0077(7) 0.0219(8) -0.0037(8)
C6 0.0491(9) 0.0632(10) 0.0409(8) 0.0005(7) 0.0160(7) -0.0049(8)
C7 0.0574(11) 0.0581(10) 0.0695(12) 0.0121(9) 0.0227(9) 0.0137(8)
C8 0.0538(10) 0.0590(10) 0.0425(9) 0.0005(7) 0.0154(7) -0.0004(8)
C9 0.0653(11) 0.0546(10) 0.0628(11) 0.0154(8) 0.0214(9) 0.0046(8)
C10 0.0585(11) 0.0919(14) 0.0597(11) 0.0047(10) 0.0229(9) -0.0045(10)
N1 0.1062(17) 0.137(2) 0.135(2) 0.0063(15) 0.0769(15) 0.0353(15)

loop_
_atom_type_symbol
_atom_type_description
_atom_type_scat_dispersion_real
_atom_type_scat_dispersion_imag
_atom_type_scat_source
C C 0.0033 0.0016 'International Tables Vol C Tables 4.2.6.8 and 6.1.1.4'
H H 0.0000 0.0000 'International Tables Vol C Tables 4.2.6.8 and 6.1.1.4'
N N 0.0061 0.0033 'International Tables Vol C Tables 4.2.6.8 and 6.1.1.4'
O O 0.0106 0.0060 'International Tables Vol C Tables 4.2.6.8 and 6.1.1.4'
F F 0.0171 0.0103 'International Tables Vol C Tables 4.2.6.8 and 6.1.1.4'

loop_
_geom_angle_atom_site_label_1
_geom_angle_atom_site_label_2
_geom_angle_atom_site_label_3
_geom_angle
_geom_angle_site_symmetry_1
_geom_angle_site_symmetry_3
N1 C11 C10 177.2(2) . .
C6 O1 H1 109.5 . .
F1 C1 C2 119.89(14) . .
F1 C1 C6 118.92(14) . .
C2 C1 C6 121.20(14) . .
F2 C2 C1 118.05(13) . .
F2 C2 C3 119.33(14) . .
C1 C2 C3 122.62(14) . .
C2 C3 C4 115.30(14) . .
C2 C3 C3 122.16(11) . 2_755
C4 C3 C3 122.54(12) . 2_755
F4 C4 C5 117.98(13) . .
F4 C4 C3 119.41(14) . .
C5 C4 C3 122.59(14) . .
F3 C5 C4 119.68(14) . .
F3 C5 C6 119.04(14) . .
C4 C5 C6 121.27(14) . .
O1 C6 C5 119.07(14) . .
O1 C6 C1 123.90(15) . .
C5 C6 C1 117.03(15) . .
C9 C7 C8 120.85(16) 5_656 .
C9 C7 H7 119.6 5_656 .
C8 C7 H7 119.6 . .
C9 C8 C7 118.47(16) . .
C9 C8 C10 120.10(15) . .
C7 C8 C10 121.39(15) . .
C8 C9 C7 120.67(15) . 5_656
C8 C9 H9 119.7 . .
C7 C9 H9 119.7 5_656 .
C11 C10 C8 112.63(16) . .
C11 C10 H10A 109.1 . .
C8 C10 H10A 109.1 . .
C11 C10 H10B 109.1 . .
C8 C10 H10B 109.1 . .
H10A C10 H10B 107.8 . .

loop_
_geom_bond_atom_site_label_1
_geom_bond_atom_site_label_2
_geom_bond_distance
_geom_bond_site_symmetry_2
F1 C1 1.3406(17) .
F2 C2 1.3415(17) .
F3 C5 1.3451(17) .
F4 C4 1.3411(17) .
C11 N1 1.126(3) .
C11 C10 1.449(3) .
O1 C6 1.3508(18) .
O1 H1 0.8200 .
C1 C2 1.365(2) .
C1 C6 1.374(2) .
C2 C3 1.379(2) .
C3 C4 1.377(2) .
C3 C3 1.485(3) 2_755
C4 C5 1.366(2) .
C5 C6 1.371(2) .
C7 C9 1.371(2) 5_656
C7 C8 1.374(2) .
C7 H7 0.9300 .
C8 C9 1.372(2) .
C8 C10 1.511(2) .
C9 H9 0.9300 .
C10 H10A 0.9700 .
C10 H10B 0.9700 .

loop_
_geom_torsion_atom_site_label_1
_geom_torsion_atom_site_label_2
_geom_torsion_atom_site_label_3
_geom_torsion_atom_site_label_4
_geom_torsion
_geom_torsion_site_symmetry_1
_geom_torsion_site_symmetry_2
_geom_torsion_site_symmetry_3
_geom_torsion_site_symmetry_4
F1 C1 C2 F2 -1.0(2) . . . .
C6 C1 C2 F2 178.80(14) . . . .
F1 C1 C2 C3 179.92(14) . . . .
C6 C1 C2 C3 -0.3(2) . . . .
F2 C2 C3 C4 -178.94(13) . . . .
C1 C2 C3 C4 0.2(2) . . . .
F2 C2 C3 C3 1.2(2) . . . 2_755
C1 C2 C3 C3 -179.74(15) . . . 2_755
C2 C3 C4 F4 -178.06(13) . . . .
C3 C3 C4 F4 1.8(3) 2_755 . . .
C2 C3 C4 C5 0.4(2) . . . .
C3 C3 C4 C5 -179.72(16) 2_755 . . .
F4 C4 C5 F3 -0.9(2) . . . .
C3 C4 C5 F3 -179.36(14) . . . .
F4 C4 C5 C6 177.67(15) . . . .
C3 C4 C5 C6 -0.8(3) . . . .
F3 C5 C6 O1 -1.1(2) . . . .
C4 C5 C6 O1 -179.69(15) . . . .
F3 C5 C6 C1 179.19(14) . . . .
C4 C5 C6 C1 0.6(2) . . . .
F1 C1 C6 O1 0.0(2) . . . .
C2 C1 C6 O1 -179.76(14) . . . .
F1 C1 C6 C5 179.68(14) . . . .
C2 C1 C6 C5 -0.1(2) . . . .
C9 C7 C8 C9 -0.8(3) 5_656 . . .
C9 C7 C8 C10 177.07(17) 5_656 . . .
C7 C8 C9 C7 0.8(3) . . . 5_656
C10 C8 C9 C7 -177.09(17) . . . 5_656
C9 C8 C10 C11 -139.47(18) . . . .
C7 C8 C10 C11 42.7(2) . . . .
